data_4508741
loop_
_publ_author_name
'Awaleh, Mohamed Osman'
'Badia, Antonella'
'Brisse, Fran\,cois'

_publ_section_title
;
 Influence of the Anion on the Structure of Bis(methylthio)methane
 Supramolecular Coordination Complexes
;
_journal_issue 12
_journal_name_full 'Crystal Growth &amp; Design'
_journal_page_first 2674
_journal_paper_doi 10.1021/cg060148f
_journal_volume 6
_journal_year 2006
_chemical_compound_source 'Synthesized by the authors. See text'
_chemical_formula_moiety 'C6 H16 Ag2 Cl2 O8 S4'
_chemical_formula_sum 'C6 H16 Ag2 Cl2 O8 S4'
_chemical_formula_weight 631.07
_chemical_name_systematic
; 
 ? 
;
_space_group_IT_number 29
_symmetry_cell_setting orthorhombic
_symmetry_space_group_name_Hall 'P 2c -2ac'
_symmetry_space_group_name_H-M 'P c a 21'
_atom_sites_solution_hydrogens geom
_atom_sites_solution_primary direct
_atom_sites_solution_secondary difmap
_audit_creation_method SHELXL-97
_cell_angle_alpha 90.00
_cell_angle_beta 90.00
_cell_angle_gamma 90.00
_cell_formula_units_Z 4
_cell_length_a 20.89950(10)
_cell_length_b 8.89010(10)
_cell_length_c 9.45670(10)
_cell_measurement_reflns_used 19495
_cell_measurement_temperature 100(2)
_cell_measurement_theta_max 72.77
_cell_measurement_theta_min 4.23
_cell_volume 1757.04(3)
_computing_cell_refinement 'SMART (Bruker, 1999)'
_computing_data_collection 'SMART (Bruker, 1999)'
_computing_data_reduction 'SAINT (Bruker, 1999)'
_computing_molecular_graphics 'SHELXTL (Bruker, 1997)'
_computing_publication_material 'UdMX (local program)'
_computing_structure_refinement 'SHELXL97 (Sheldrick, 1997)'
_computing_structure_solution 'SHELXS97 (Sheldrick, 1997)'
_diffrn_ambient_temperature 100(2)
_diffrn_detector_area_resol_mean 5.5
_diffrn_measured_fraction_theta_full 0.997
_diffrn_measured_fraction_theta_max 0.997
_diffrn_measurement_device_type 'Bruker Smart 2000'
_diffrn_measurement_method \w
_diffrn_radiation_monochromator graphite
_diffrn_radiation_source 'X-ray Sealed Tube'
_diffrn_radiation_type CuK\a
_diffrn_radiation_wavelength 1.54178
_diffrn_reflns_av_R_equivalents 0.069
_diffrn_reflns_av_sigmaI/netI 0.0418
_diffrn_reflns_limit_h_max 25
_diffrn_reflns_limit_h_min -25
_diffrn_reflns_limit_k_max 10
_diffrn_reflns_limit_k_min -10
_diffrn_reflns_limit_l_max 11
_diffrn_reflns_limit_l_min -10
_diffrn_reflns_number 21185
_diffrn_reflns_theta_full 72.75
_diffrn_reflns_theta_max 72.75
_diffrn_reflns_theta_min 4.23
_diffrn_standards_decay_% -0.13
_diffrn_standards_number 172
_exptl_absorpt_coefficient_mu 25.439
_exptl_absorpt_correction_T_max 0.280
_exptl_absorpt_correction_T_min 0.083
_exptl_absorpt_correction_type multi-scan
_exptl_absorpt_process_details 'Sadabs (Sheldrick,1996)'
_exptl_crystal_colour Colorless
_exptl_crystal_density_diffrn 2.386
_exptl_crystal_density_method 'not measured'
_exptl_crystal_description needle
_exptl_crystal_F_000 1232
_exptl_crystal_size_max 0.14
_exptl_crystal_size_mid 0.09
_exptl_crystal_size_min 0.05
_refine_diff_density_max 1.981
_refine_diff_density_min -2.136
_refine_diff_density_rms 0.293
_refine_ls_abs_structure_details 'Flack H D (1983), 1252 Friedel Pairs'
_refine_ls_abs_structure_Flack 0.030(11)
_refine_ls_extinction_method none
_refine_ls_goodness_of_fit_ref 1.017
_refine_ls_hydrogen_treatment constr
_refine_ls_matrix_type full
_refine_ls_number_parameters 203
_refine_ls_number_reflns 3106
_refine_ls_number_restraints 1
_refine_ls_restrained_S_all 1.017
_refine_ls_R_factor_all 0.0457
_refine_ls_R_factor_gt 0.0451
_refine_ls_shift/su_max 0.001
_refine_ls_shift/su_mean 0.000
_refine_ls_structure_factor_coef Fsqd
_refine_ls_weighting_details 'calc w=1/[\s^2^(Fo^2^)+(0.0971P)^2^+1.7213P] where P=(Fo^2^+2Fc^2^)/3'
_refine_ls_weighting_scheme calc
_refine_ls_wR_factor_gt 0.1122
_refine_ls_wR_factor_ref 0.1124
_reflns_number_gt 3088
_reflns_number_total 3106
_reflns_threshold_expression I>2\s(I)
_cod_data_source_file cg060148fsup2.cif
_cod_data_source_block Complex2
_cod_depositor_comments
;
The following automatic conversions were performed:

'_symmetry_cell_setting' value 'Orthorhombic' changed to
'orthorhombic' according to
/home/saulius/struct/CIF-dictionaries/cif_core.dic dictionary named
'cif_core.dic' version 2.4.2 from 2011-04-26.

'_geom_bond_publ_flag'
value 'Y' changed to 'y' according to
/home/saulius/struct/CIF-dictionaries/cif_core.dic dictionary named
'cif_core.dic' version 2.4.2 from 2011-04-26 (27
times).

'_geom_angle_publ_flag' value 'Y' changed to 'y' according
to /home/saulius/struct/CIF-dictionaries/cif_core.dic dictionary
named 'cif_core.dic' version 2.4.2 from 2011-04-26 (46 times).

Automatic conversion script
Id: cif_fix_values 1891 2012-01-12 08:04:46Z andrius 
;
_cod_original_sg_symbol_H-M Pca21
_cod_database_code 4508741

loop_
_symmetry_equiv_pos_as_xyz
'x, y, z'
'-x, -y, z+1/2'
'x+1/2, -y, z'
'-x+1/2, y, z+1/2'

loop_
_atom_site_label
_atom_site_type_symbol
_atom_site_fract_x
_atom_site_fract_y
_atom_site_fract_z
_atom_site_U_iso_or_equiv
_atom_site_adp_type
_atom_site_occupancy
_atom_site_symmetry_multiplicity
_atom_site_calc_flag
_atom_site_refinement_flags
Ag2 Ag 0.53658(2) 0.52156(5) 0.63729(6) 0.01542(15) Uani 1 1 d .
Ag1 Ag 0.33660(2) 0.45739(5) 0.76076(6) 0.01539(15) Uani 1 1 d .
S2 S 0.42097(7) 0.61576(15) 0.63620(19) 0.0122(3) Uani 1 1 d .
S3 S 0.54672(8) 0.32589(18) 0.83000(18) 0.0148(3) Uani 1 1 d .
Cl2 Cl 0.45857(7) 0.21566(16) 0.4634(2) 0.0156(3) Uani 1 1 d .
S4 S 0.62671(7) 0.64122(16) 0.50425(18) 0.0127(3) Uani 1 1 d .
Cl1 Cl 0.27981(8) 0.74401(16) 0.94724(19) 0.0168(3) Uani 1 1 d .
S1 S 0.26903(7) 0.31843(17) 0.57881(19) 0.0142(3) Uani 1 1 d .
O2 O 0.2463(3) 0.7484(7) 1.0789(7) 0.0305(12) Uani 1 1 d .
C21 C 0.4127(3) 0.8164(7) 0.6647(7) 0.0178(14) Uani 1 1 d .
H21A H 0.4405 0.8707 0.5989 0.027 Uiso 1 1 calc R
H21B H 0.4248 0.8409 0.7621 0.027 Uiso 1 1 calc R
H21C H 0.3681 0.8462 0.6486 0.027 Uiso 1 1 calc R
C22 C 0.3957(3) 0.5971(7) 0.4536(8) 0.0125(11) Uani 1 1 d .
H22A H 0.3890 0.4893 0.4319 0.015 Uiso 1 1 calc R
H22B H 0.3543 0.6494 0.4410 0.015 Uiso 1 1 calc R
O3 O 0.3469(3) 0.7114(7) 0.9722(7) 0.0311(13) Uani 1 1 d .
O4 O 0.2541(3) 0.6206(5) 0.8652(6) 0.0218(11) Uani 1 1 d .
O7 O 0.4931(2) 0.0758(5) 0.4565(6) 0.0209(10) Uani 1 1 d .
O1 O 0.2741(3) 0.8837(6) 0.8735(7) 0.0327(14) Uani 1 1 d .
C32 C 0.5902(4) 0.1647(7) 0.7606(10) 0.0262(16) Uani 1 1 d .
H32A H 0.6267 0.1998 0.7047 0.039 Uiso 1 1 calc R
H32B H 0.5617 0.1049 0.7005 0.039 Uiso 1 1 calc R
H32C H 0.6055 0.1027 0.8393 0.039 Uiso 1 1 calc R
C41 C 0.6911(3) 0.6184(7) 0.6331(8) 0.0122(11) Uani 1 1 d .
H41A H 0.6791 0.6734 0.7202 0.015 Uiso 1 1 calc R
H41B H 0.6941 0.5104 0.6579 0.015 Uiso 1 1 calc R
O8 O 0.5016(2) 0.3397(5) 0.4336(6) 0.0231(12) Uani 1 1 d .
O5 O 0.4319(3) 0.2358(6) 0.6022(6) 0.0263(13) Uani 1 1 d .
C11 C 0.2709(4) 0.1294(8) 0.6497(11) 0.0261(16) Uani 1 1 d .
H11A H 0.2454 0.1253 0.7365 0.039 Uiso 1 1 calc R
H11B H 0.3152 0.1012 0.6708 0.039 Uiso 1 1 calc R
H11C H 0.2530 0.0594 0.5800 0.039 Uiso 1 1 calc R
O6 O 0.4080(3) 0.2164(6) 0.3600(7) 0.0325(14) Uani 1 1 d .
C42 C 0.6146(3) 0.8433(7) 0.4994(9) 0.0201(15) Uani 1 1 d .
H42A H 0.6059 0.8801 0.5952 0.030 Uiso 1 1 calc R
H42B H 0.5781 0.8666 0.4380 0.030 Uiso 1 1 calc R
H42C H 0.6531 0.8922 0.4624 0.030 Uiso 1 1 calc R

loop_
_atom_site_aniso_label
_atom_site_aniso_U_11
_atom_site_aniso_U_22
_atom_site_aniso_U_33
_atom_site_aniso_U_23
_atom_site_aniso_U_13
_atom_site_aniso_U_12
Ag2 0.0116(2) 0.0108(2) 0.0238(3) 0.0027(2) -0.00113(18) -0.00099(14)
Ag1 0.0129(3) 0.0105(2) 0.0228(3) -0.00155(19) 0.00114(19) -0.00155(14)
S2 0.0110(6) 0.0049(6) 0.0207(7) -0.0005(6) 0.0005(6) -0.0010(5)
S3 0.0168(7) 0.0080(7) 0.0198(8) -0.0010(6) 0.0003(6) -0.0004(5)
Cl2 0.0153(6) 0.0054(6) 0.0262(9) -0.0006(6) -0.0027(6) 0.0016(5)
S4 0.0096(6) 0.0067(7) 0.0219(9) 0.0005(6) 0.0008(6) 0.0012(5)
Cl1 0.0197(7) 0.0078(6) 0.0229(8) -0.0005(6) 0.0012(6) -0.0007(5)
S1 0.0114(7) 0.0072(7) 0.0238(8) -0.0014(6) -0.0005(6) 0.0018(5)
O2 0.033(3) 0.029(3) 0.029(3) -0.004(3) 0.007(3) 0.002(3)
C21 0.023(3) 0.008(3) 0.023(4) 0.001(2) 0.001(3) 0.002(2)
C22 0.012(3) 0.009(3) 0.016(3) 0.000(3) 0.007(2) -0.003(2)
O3 0.027(3) 0.025(3) 0.041(4) -0.006(3) 0.002(3) -0.001(2)
O4 0.018(2) 0.009(2) 0.039(4) -0.008(2) 0.001(2) -0.0012(19)
O7 0.026(3) 0.008(2) 0.029(3) -0.001(2) 0.001(2) 0.0052(19)
O1 0.056(4) 0.007(2) 0.035(4) 0.000(2) -0.005(3) -0.001(2)
C32 0.041(4) 0.008(3) 0.030(4) -0.001(3) 0.001(4) 0.002(3)
C41 0.008(3) 0.011(3) 0.018(3) -0.001(3) -0.004(2) 0.004(2)
O8 0.028(3) 0.006(2) 0.035(3) -0.002(2) 0.000(2) -0.0041(18)
O5 0.024(3) 0.013(2) 0.043(4) -0.004(2) 0.008(2) -0.0040(19)
C11 0.024(3) 0.008(3) 0.046(5) 0.006(3) -0.012(4) 0.004(2)
O6 0.034(3) 0.016(3) 0.047(4) -0.006(2) -0.018(3) 0.006(2)
C42 0.021(3) 0.009(3) 0.031(4) 0.000(3) -0.003(3) 0.007(2)

loop_
_atom_type_symbol
_atom_type_description
_atom_type_scat_dispersion_real
_atom_type_scat_dispersion_imag
_atom_type_scat_source
C C 0.0181 0.0091 'International Tables Vol C Tables 4.2.6.8 and 6.1.1.4'
H H 0.0000 0.0000 'International Tables Vol C Tables 4.2.6.8 and 6.1.1.4'
O O 0.0492 0.0322 'International Tables Vol C Tables 4.2.6.8 and 6.1.1.4'
S S 0.3331 0.5567 'International Tables Vol C Tables 4.2.6.8 and 6.1.1.4'
Cl Cl 0.3639 0.7018 'International Tables Vol C Tables 4.2.6.8 and 6.1.1.4'
Ag Ag 0.1306 4.2820 'International Tables Vol C Tables 4.2.6.8 and 6.1.1.4'

loop_
_geom_angle_atom_site_label_1
_geom_angle_atom_site_label_2
_geom_angle_atom_site_label_3
_geom_angle_site_symmetry_1
_geom_angle_site_symmetry_3
_geom_angle
_geom_angle_publ_flag
S4 AG2 S3 . . 126.28(5) y
S4 AG2 S2 . . 124.75(5) y
S3 AG2 S2 . . 107.90(5) y
S4 AG2 O8 . . 95.91(12) y
S3 AG2 O8 . . 97.40(12) y
S2 AG2 O8 . . 86.29(12) y
O4 AG1 S2 . . 110.19(12) y
O4 AG1 S1 . . 99.71(13) y
S2 AG1 S1 . . 109.87(6) y
O4 AG1 S4 . 2_665 92.89(15) y
S2 AG1 S4 . 2_665 113.27(5) y
S1 AG1 S4 . 2_665 127.09(5) y
C21 S2 C22 . . 101.8(3) y
C21 S2 AG1 . . 114.2(2) y
C22 S2 AG1 . . 100.86(19) y
C21 S2 AG2 . . 114.3(2) y
C22 S2 AG2 . . 104.4(2) y
AG1 S2 AG2 . . 118.13(6) y
C22 S3 C32 2_665 . 101.5(3) y
C22 S3 AG2 2_665 . 105.1(2) y
C32 S3 AG2 . . 108.9(3) y
O5 CL2 O6 . . 109.6(4) y
O5 CL2 O7 . . 110.1(3) y
O6 CL2 O7 . . 110.0(3) y
O5 CL2 O8 . . 108.8(3) y
O6 CL2 O8 . . 108.7(4) y
O7 CL2 O8 . . 109.7(3) y
C42 S4 C41 . . 103.3(3) y
C42 S4 AG2 . . 109.2(3) y
C41 S4 AG2 . . 99.9(2) y
C42 S4 AG1 . 2_664 110.8(3) y
C41 S4 AG1 . 2_664 109.8(2) y
AG2 S4 AG1 . 2_664 121.86(6) y
O2 CL1 O1 . . 111.1(4) y
O2 CL1 O4 . . 107.8(4) y
O1 CL1 O4 . . 111.5(4) y
O2 CL1 O3 . . 109.7(4) y
O1 CL1 O3 . . 109.5(4) y
O4 CL1 O3 . . 107.1(3) y
C41 S1 C11 3_465 . 101.7(3) y
C41 S1 AG1 3_465 . 99.1(2) y
C11 S1 AG1 . . 100.9(3) y
S2 C21 H21A . . 109.5 ?
S2 C21 H21B . . 109.5 ?
H21A C21 H21B . . 109.5 ?
S2 C21 H21C . . 109.5 ?
H21A C21 H21C . . 109.5 ?
H21B C21 H21C . . 109.5 ?
S3 C22 S2 2_664 . 112.7(3) y
S3 C22 H22A 2_664 . 109 ?
S2 C22 H22A . . 109 ?
S3 C22 H22B 2_664 . 109 ?
S2 C22 H22B . . 109 ?
H22A C22 H22B . . 107.8 ?
CL1 O4 AG1 . . 113.7(3) y
S3 C32 H32A . . 109.5 ?
S3 C32 H32B . . 109.5 ?
H32A C32 H32B . . 109.5 ?
S3 C32 H32C . . 109.5 ?
H32A C32 H32C . . 109.5 ?
H32B C32 H32C . . 109.5 ?
S1 C41 S4 3_565 . 116.2(4) y
S1 C41 H41A 3_565 . 108.2 ?
S4 C41 H41A . . 108.2 ?
S1 C41 H41B 3_565 . 108.2 ?
S4 C41 H41B . . 108.2 ?
H41A C41 H41B . . 107.4 ?
CL2 O8 AG2 . . 120.0(3) y
S1 C11 H11A . . 109.5 ?
S1 C11 H11B . . 109.5 ?
H11A C11 H11B . . 109.5 ?
S1 C11 H11C . . 109.5 ?
H11A C11 H11C . . 109.5 ?
H11B C11 H11C . . 109.5 ?
S4 C42 H42A . . 109.5 ?
S4 C42 H42B . . 109.5 ?
H42A C42 H42B . . 109.5 ?
S4 C42 H42C . . 109.5 ?
H42A C42 H42C . . 109.5 ?
H42B C42 H42C . . 109.5 ?

loop_
_geom_bond_atom_site_label_1
_geom_bond_atom_site_label_2
_geom_bond_site_symmetry_2
_geom_bond_distance
_geom_bond_publ_flag
Ag2 S4 . 2.5025(16) y
Ag2 S3 . 2.5283(17) y
Ag2 S2 . 2.5574(14) y
Ag2 O8 . 2.619(5) y
Ag1 O4 . 2.461(5) y
Ag1 S2 . 2.5453(15) y
Ag1 S1 . 2.5458(17) y
Ag1 S4 2_665 2.5805(17) y
S2 C21 . 1.813(7) y
S2 C22 . 1.814(8) y
S3 C22 2_665 1.812(7) y
S3 C32 . 1.818(7) y
Cl2 O5 . 1.438(6) y
Cl2 O6 . 1.439(6) y
Cl2 O7 . 1.439(5) y
Cl2 O8 . 1.450(5) y
S4 C42 . 1.815(7) y
S4 C41 . 1.827(6) y
S4 Ag1 2_664 2.5805(17) y
Cl1 O2 . 1.428(7) y
Cl1 O1 . 1.429(6) y
Cl1 O4 . 1.447(5) y
Cl1 O3 . 1.452(6) y
S1 C41 3_465 1.798(6) y
S1 C11 . 1.809(7) y
C21 H21a . 0.98 ?
C21 H21b . 0.98 ?
C21 H21c . 0.98 ?
C22 S3 2_664 1.812(7) y
C22 H22a . 0.99 ?
C22 H22b . 0.99 ?
C32 H32a . 0.98 ?
C32 H32b . 0.98 ?
C32 H32c . 0.98 ?
C41 S1 3_565 1.798(6) y
C41 H41a . 0.99 ?
C41 H41b . 0.99 ?
C11 H11a . 0.98 ?
C11 H11b . 0.98 ?
C11 H11c . 0.98 ?
C42 H42a . 0.98 ?
C42 H42b . 0.98 ?
C42 H42c . 0.98 ?

loop_
_geom_torsion_atom_site_label_1
_geom_torsion_atom_site_label_2
_geom_torsion_atom_site_label_3
_geom_torsion_atom_site_label_4
_geom_torsion_site_symmetry_1
_geom_torsion_site_symmetry_4
_geom_torsion
O4 AG1 S2 C21 . . 7.8(3)
S1 AG1 S2 C21 . . 116.7(3)
S4 AG1 S2 C21 2_665 . -94.7(3)
O4 AG1 S2 C22 . . -100.4(2)
S1 AG1 S2 C22 . . 8.5(2)
S4 AG1 S2 C22 2_665 . 157.0(2)
O4 AG1 S2 AG2 . . 146.60(16)
S1 AG1 S2 AG2 . . -104.50(7)
S4 AG1 S2 AG2 2_665 . 44.09(9)
S4 AG2 S2 C21 . . -47.4(3)
S3 AG2 S2 C21 . . 121.4(3)
O8 AG2 S2 C21 . . -142.1(3)
S4 AG2 S2 C22 . . 62.9(2)
S3 AG2 S2 C22 . . -128.3(2)
O8 AG2 S2 C22 . . -31.7(2)
S4 AG2 S2 AG1 . . 173.87(6)
S3 AG2 S2 AG1 . . -17.33(9)
O8 AG2 S2 AG1 . . 79.25(13)
S4 AG2 S3 C22 . 2_665 50.9(2)
S2 AG2 S3 C22 . 2_665 -117.7(2)
O8 AG2 S3 C22 . 2_665 153.9(3)
S4 AG2 S3 C32 . . -57.1(3)
S2 AG2 S3 C32 . . 134.3(3)
O8 AG2 S3 C32 . . 45.8(3)
S3 AG2 S4 C42 . . -132.7(3)
S2 AG2 S4 C42 . . 34.0(3)
O8 AG2 S4 C42 . . 123.6(3)
S3 AG2 S4 C41 . . -24.8(2)
S2 AG2 S4 C41 . . 141.9(2)
O8 AG2 S4 C41 . . -128.5(2)
S3 AG2 S4 AG1 . 2_664 96.06(9)
S2 AG2 S4 AG1 . 2_664 -97.21(8)
O8 AG2 S4 AG1 . 2_664 -7.64(13)
O4 AG1 S1 C41 . 3_465 -9.3(3)
S2 AG1 S1 C41 . 3_465 -125.0(2)
S4 AG1 S1 C41 2_665 3_465 91.8(2)
O4 AG1 S1 C11 . . -113.2(3)
S2 AG1 S1 C11 . . 131.0(3)
S4 AG1 S1 C11 2_665 . -12.1(3)
C21 S2 C22 S3 . 2_664 71.2(4)
AG1 S2 C22 S3 . 2_664 -171.1(3)
AG2 S2 C22 S3 . 2_664 -48.0(3)
O2 CL1 O4 AG1 . . -132.3(4)
O1 CL1 O4 AG1 . . 105.5(4)
O3 CL1 O4 AG1 . . -14.3(4)
S2 AG1 O4 CL1 . . -48.7(4)
S1 AG1 O4 CL1 . . -164.2(3)
S4 AG1 O4 CL1 2_665 . 67.4(3)
C42 S4 C41 S1 . 3_565 -70.5(4)
AG2 S4 C41 S1 . 3_565 176.9(3)
AG1 S4 C41 S1 2_664 3_565 47.7(4)
O5 CL2 O8 AG2 . . 12.1(4)
O6 CL2 O8 AG2 . . 131.3(3)
O7 CL2 O8 AG2 . . -108.4(4)
S4 AG2 O8 CL2 . . 166.0(3)
S3 AG2 O8 CL2 . . 38.1(3)
S2 AG2 O8 CL2 . . -69.5(3)
